data_1531051
loop_
_publ_author_name
'Abrahams, S.C.'
'Hamilton, W.C.'
'Sequeira, A.'

_publ_section_title
;
 Ferroelectric lithium tantalate - 1. Single crystal X-ray diffraction
 study at 24 C
;
_journal_name_full 'Journal of Physics and Chemistry of Solids'
_journal_page_first 1693
_journal_page_last 1698
_journal_volume 28
_journal_year 1967
_chemical_formula_sum 'Li O3 Ta'
_chemical_name_systematic 'Li (Ta O3)'
_space_group_IT_number 167
_symmetry_space_group_name_Hall '-R 3 2"c'
_symmetry_space_group_name_H-M 'R -3 c :H'
_cell_angle_alpha 90
_cell_angle_beta 90
_cell_angle_gamma 120
_cell_formula_units_Z 6
_cell_length_a 5.15428
_cell_length_b 5.15428
_cell_length_c 13.7835
_cell_volume 317.122
_citation_journal_id_ASTM JPCSAW
_cod_data_source_file Abrahams_JPCSAW_1967_677.cif
_cod_data_source_block Li1O3Ta1
_cod_original_cell_volume 317.1219
_cod_original_formula_sum 'Li1 O3 Ta1'
_cod_database_code 1531051

loop_
_symmetry_equiv_pos_as_xyz
x,y,z
-y,x-y,z
-x+y,-x,z
y,x,-z+1/2
-x,-x+y,-z+1/2
x-y,-y,-z+1/2
-x,-y,-z
y,-x+y,-z
x-y,x,-z
-y,-x,z-1/2
x,x-y,z-1/2
-x+y,y,z-1/2
x+2/3,y+1/3,z+1/3
-y+2/3,x-y+1/3,z+1/3
-x+y+2/3,-x+1/3,z+1/3
y+2/3,x+1/3,-z+5/6
-x+2/3,-x+y+1/3,-z+5/6
x-y+2/3,-y+1/3,-z+5/6
-x+2/3,-y+1/3,-z+1/3
y+2/3,-x+y+1/3,-z+1/3
x-y+2/3,x+1/3,-z+1/3
-y+2/3,-x+1/3,z-1/6
x+2/3,x-y+1/3,z-1/6
-x+y+2/3,y+1/3,z-1/6
x+1/3,y+2/3,z+2/3
-y+1/3,x-y+2/3,z+2/3
-x+y+1/3,-x+2/3,z+2/3
y+1/3,x+2/3,-z+7/6
-x+1/3,-x+y+2/3,-z+7/6
x-y+1/3,-y+2/3,-z+7/6
-x+1/3,-y+2/3,-z+2/3
y+1/3,-x+y+2/3,-z+2/3
x-y+1/3,x+2/3,-z+2/3
-y+1/3,-x+2/3,z+1/6
x+1/3,x-y+2/3,z+1/6
-x+y+1/3,y+2/3,z+1/6

loop_
_atom_site_label
_atom_site_type_symbol
_atom_site_fract_x
_atom_site_fract_y
_atom_site_fract_z
_atom_site_occupancy
_atom_site_U_iso_or_equiv
O1 O-2 0.0501 0.3436 0.0687 0.5 0.0
Ta1 Ta+5 0 0 0 1 0.0
Li1 Li+1 0 0 0.279 0.5 0.0
